data_7208494
loop_
_publ_author_name
'Dai, Ming'
'Yan, Wen-Yan'
'Ren, Zhi-Gang'
'Wang, Hui-Fang'
'Gong, Wei-Jie'
'Li, Fu-Ling'
'Zhao, Xin'
'Li, Hong-Xi'
'Lang, Jian-Ping'

_publ_section_title
;
 Zinc(ii) coordination polymers of tetrakis(4-pyridyl)cyclobutane and
 various dicarboxylates: Syntheses, structures and luminescent properties
;
_journal_issue 19
_journal_name_full CrystEngComm
_journal_page_first 6230
_journal_paper_doi 10.1039/c2ce25482d
_journal_volume 14
_journal_year 2012
_chemical_formula_moiety 'C106 H75 N9 O16 Zn4'
_chemical_formula_sum 'C106 H75 N9 O16 Zn4'
_chemical_formula_weight 1992.34
_chemical_name_systematic
;
?
;
_space_group_IT_number 15
_symmetry_cell_setting monoclinic
_symmetry_space_group_name_Hall '-C 2yc'
_symmetry_space_group_name_H-M 'C 1 2/c 1'
_atom_sites_solution_hydrogens geom
_atom_sites_solution_primary direct
_atom_sites_solution_secondary difmap
_audit_creation_method SHELXL-97
_cell_angle_alpha 90.00
_cell_angle_beta 99.32(3)
_cell_angle_gamma 90.00
_cell_formula_units_Z 4
_cell_length_a 19.022(4)
_cell_length_b 16.166(3)
_cell_length_c 29.481(6)
_cell_measurement_reflns_used 13325
_cell_measurement_temperature 293.1500
_cell_measurement_theta_max 25.3491
_cell_measurement_theta_min 3.1005
_cell_volume 8946(3)
_computing_cell_refinement 'CrystalClear, Ver. 1.30 (Rigaku/MSC, 2001)'
_computing_data_collection 'CrystalClear, Ver. 1.30 (Rigaku/MSC, 2001)'
_computing_data_reduction 'CrystalStructure, Ver. 3.60 (Rigaku/MSC, 2004)'
_computing_molecular_graphics 'SHELXL-97 (Sheldrick, 1997)'
_computing_publication_material 'SHELXL-97 (Sheldrick, 1997)'
_computing_structure_refinement 'SHELXL-97 (Sheldrick, 1997)'
_computing_structure_solution 'SHELXS-97 (Sheldrick, 1990)'
_diffrn_ambient_temperature 293.1500
_diffrn_measured_fraction_theta_full 0.996
_diffrn_measured_fraction_theta_max 0.996
_diffrn_measurement_device_type 'Rigaku Mercury'
_diffrn_measurement_method \w
_diffrn_radiation_monochromator graphite
_diffrn_radiation_source 'fine-focus sealed tube'
_diffrn_radiation_type MoK\a
_diffrn_radiation_wavelength 0.71073
_diffrn_reflns_av_R_equivalents 0.0679
_diffrn_reflns_av_sigmaI/netI 0.1083
_diffrn_reflns_limit_h_max 22
_diffrn_reflns_limit_h_min -20
_diffrn_reflns_limit_k_max 19
_diffrn_reflns_limit_k_min -17
_diffrn_reflns_limit_l_max 35
_diffrn_reflns_limit_l_min -30
_diffrn_reflns_number 20453
_diffrn_reflns_theta_full 25.35
_diffrn_reflns_theta_max 25.35
_diffrn_reflns_theta_min 3.10
_diffrn_standards_decay_% 0
_diffrn_standards_interval_count 0
_diffrn_standards_interval_time 0
_diffrn_standards_number 0
_exptl_absorpt_coefficient_mu 1.136
_exptl_absorpt_correction_T_max 0.8047
_exptl_absorpt_correction_T_min 0.7269
_exptl_absorpt_correction_type multi-scan
_exptl_absorpt_process_details 'Jacobson, R. (1998) Private communication to Rigaku Corp.'
_exptl_crystal_colour Colorless
_exptl_crystal_density_diffrn 1.477
_exptl_crystal_density_method 'not measured'
_exptl_crystal_description Block
_exptl_crystal_F_000 4075
_exptl_crystal_size_max 0.30
_exptl_crystal_size_mid 0.20
_exptl_crystal_size_min 0.20
_refine_diff_density_max 0.445
_refine_diff_density_min -0.446
_refine_diff_density_rms 0.087
_refine_ls_extinction_method none
_refine_ls_goodness_of_fit_ref 1.086
_refine_ls_hydrogen_treatment constr
_refine_ls_matrix_type full
_refine_ls_number_parameters 611
_refine_ls_number_reflns 8155
_refine_ls_number_restraints 0
_refine_ls_restrained_S_all 1.086
_refine_ls_R_factor_all 0.1029
_refine_ls_R_factor_gt 0.0624
_refine_ls_shift/su_max 0.000
_refine_ls_shift/su_mean 0.000
_refine_ls_structure_factor_coef Fsqd
_refine_ls_weighting_details 'calc w=1/[\s^2^(Fo^2^)+(0.0598P)^2^+0.0000P] where P=(Fo^2^+2Fc^2^)/3'
_refine_ls_weighting_scheme calc
_refine_ls_wR_factor_gt 0.1324
_refine_ls_wR_factor_ref 0.1538
_reflns_number_gt 5628
_reflns_number_total 8155
_reflns_threshold_expression >2sigma(I)
_cod_data_source_file c2ce25482d.txt
_cod_data_source_block 2
_cod_depositor_comments
;
The following automatic conversions were performed:

'_symmetry_cell_setting' value 'Monoclinic' changed to 'monoclinic'
according to /home/saulius/struct/CIF-dictionaries/cif_core.dic
dictionary named 'cif_core.dic' version 2.4.1 from
2010-06-29.

'_exptl_absorpt_correction_type' value 'Multi-scan'
changed to 'multi-scan' according to
/home/saulius/struct/CIF-dictionaries/cif_core.dic dictionary named
'cif_core.dic' version 2.4.1 from 2010-06-29.

Automatic conversion script
Id: cif_fix_values 1891 2012-01-12 08:04:46Z andrius 
;
_cod_original_sg_symbol_H-M C2/c
_cod_database_code 7208494

loop_
_symmetry_equiv_pos_as_xyz
'x, y, z'
'-x, y, -z+1/2'
'x+1/2, y+1/2, z'
'-x+1/2, y+1/2, -z+1/2'
'-x, -y, -z'
'x, -y, z-1/2'
'-x+1/2, -y+1/2, -z'
'x+1/2, -y+1/2, z-1/2'

loop_
_atom_site_label
_atom_site_type_symbol
_atom_site_fract_x
_atom_site_fract_y
_atom_site_fract_z
_atom_site_U_iso_or_equiv
_atom_site_adp_type
_atom_site_occupancy
_atom_site_symmetry_multiplicity
_atom_site_calc_flag
_atom_site_refinement_flags
Zn1 Zn 0.26707(3) 0.65552(3) 0.729930(18) 0.02853(17) Uani 1 1 d .
Zn2 Zn -0.16020(3) 1.35426(3) 0.472600(18) 0.02786(17) Uani 1 1 d .
O1 O -0.11339(17) 1.25358(19) 0.49745(12) 0.0421(9) Uani 1 1 d .
O2 O 0.34173(19) -0.0470(2) 0.50909(13) 0.0488(10) Uani 1 1 d .
O3 O 0.21103(19) 0.7305(2) 0.68746(12) 0.0466(9) Uani 1 1 d .
O4 O 0.2841(2) 0.5678(2) 0.68897(13) 0.0484(9) Uani 1 1 d .
O5 O 0.1792(2) 0.7863(2) 0.74962(14) 0.0537(10) Uani 1 1 d .
O6 O 0.4017(2) 0.5582(2) 0.69891(16) 0.0727(13) Uani 1 1 d .
O7 O 0.2252(2) -0.0367(3) 0.49730(18) 0.0826(16) Uani 1 1 d .
O8 O -0.01810(19) 1.3265(2) 0.52615(13) 0.0515(10) Uani 1 1 d .
N1 N 0.75310(19) 0.7033(2) 0.93695(13) 0.0279(8) Uani 1 1 d .
N2 N 0.3970(2) 1.0947(2) 0.92538(13) 0.0314(9) Uani 1 1 d .
N3 N 0.3478(2) 0.7137(2) 0.77219(13) 0.0326(9) Uani 1 1 d .
N4 N 0.2134(2) 0.5885(2) 0.77229(13) 0.0331(9) Uani 1 1 d .
C1 C 0.5143(2) 0.8487(2) 0.85679(15) 0.0234(9) Uani 1 1 d .
H1B H 0.5114 0.8420 0.8895 0.028 Uiso 1 1 calc R
C2 C 0.5939(2) 0.8446(2) 0.84970(15) 0.0241(10) Uani 1 1 d .
H2B H 0.5960 0.8302 0.8177 0.029 Uiso 1 1 calc R
C5 C 0.4576(2) 0.7985(3) 0.82858(15) 0.0255(10) Uani 1 1 d .
C6 C 0.4157(2) 0.6889(3) 0.77599(16) 0.0298(10) Uani 1 1 d .
H6A H 0.4262 0.6427 0.7595 0.036 Uiso 1 1 calc R
C9 C 0.4761(2) 0.9994(3) 0.87243(15) 0.0256(10) Uani 1 1 d .
C10 C 0.5144(2) 0.9431(3) 0.84443(15) 0.0268(10) Uani 1 1 d .
H10A H 0.4981 0.9517 0.8115 0.032 Uiso 1 1 calc R
C11 C 0.5969(2) 0.9387(2) 0.85520(15) 0.0247(10) Uani 1 1 d .
H11A H 0.6123 0.9520 0.8877 0.030 Uiso 1 1 calc R
C12 C 0.6478(2) 0.7937(2) 0.88119(16) 0.0277(10) Uani 1 1 d .
C13 C 0.1352(3) 0.8474(3) 0.67723(18) 0.0368(12) Uani 1 1 d .
C14 C 0.4514(3) 1.0473(3) 0.94441(18) 0.0428(13) Uani 1 1 d .
H14A H 0.4631 1.0466 0.9763 0.051 Uiso 1 1 calc R
C15 C 0.0724(3) 1.1195(3) 0.59757(18) 0.0409(13) Uani 1 1 d .
H15A H 0.1144 1.1243 0.6185 0.049 Uiso 1 1 calc R
C16 C 0.6957(2) 0.6666(3) 0.91365(17) 0.0349(12) Uani 1 1 d .
H16A H 0.6911 0.6096 0.9165 0.042 Uiso 1 1 calc R
C17 C 0.3864(3) 0.8210(3) 0.82597(18) 0.0400(13) Uani 1 1 d .
H17A H 0.3744 0.8654 0.8433 0.048 Uiso 1 1 calc R
C18 C 0.3832(3) 1.0965(3) 0.88006(17) 0.0366(12) Uani 1 1 d .
H18A H 0.3465 1.1303 0.8660 0.044 Uiso 1 1 calc R
C19 C 0.6390(2) 0.9902(3) 0.82682(16) 0.0293(10) Uani 1 1 d .
C20 C 0.0457(2) 1.1880(3) 0.57237(17) 0.0374(12) Uani 1 1 d .
H20A H 0.0708 1.2376 0.5756 0.045 Uiso 1 1 calc R
C21 C 0.4708(2) 0.7297(3) 0.80355(16) 0.0331(11) Uani 1 1 d .
H21A H 0.5172 0.7104 0.8052 0.040 Uiso 1 1 calc R
C22 C 0.0380(3) 1.0447(3) 0.59226(18) 0.0399(12) Uani 1 1 d .
C23 C -0.0182(2) 1.1831(3) 0.54224(17) 0.0315(11) Uani 1 1 d .
C24 C 0.2368(3) 0.1139(3) 0.5480(2) 0.0573(16) Uani 1 1 d .
H24A H 0.1935 0.0862 0.5460 0.069 Uiso 1 1 calc R
C25 C 0.3828(3) 0.3362(3) 0.6232(2) 0.0546(16) Uani 1 1 d .
H25A H 0.4221 0.3024 0.6222 0.066 Uiso 1 1 calc R
C26 C 0.0681(3) 0.9732(3) 0.62154(19) 0.0409(13) Uani 1 1 d .
C27 C 0.4912(3) 0.9993(3) 0.91942(17) 0.0399(12) Uani 1 1 d .
H27A H 0.5282 0.9670 0.9344 0.048 Uiso 1 1 calc R
C28 C 0.1169(3) 0.9209(3) 0.69668(19) 0.0551(16) Uani 1 1 d .
H28A H 0.1258 0.9281 0.7284 0.066 Uiso 1 1 calc R
C29 C 0.7066(2) 0.8309(3) 0.90614(19) 0.0394(13) Uani 1 1 d .
H29A H 0.7122 0.8879 0.9043 0.047 Uiso 1 1 calc R
C30 C 0.6433(2) 0.7085(3) 0.88572(17) 0.0326(11) Uani 1 1 d .
H30A H 0.6045 0.6800 0.8697 0.039 Uiso 1 1 calc R
C31 C 0.7565(2) 0.7855(3) 0.93340(18) 0.0368(12) Uani 1 1 d .
H31A H 0.7949 0.8130 0.9504 0.044 Uiso 1 1 calc R
C32 C 0.3178(3) 0.3140(3) 0.59831(19) 0.0401(12) Uani 1 1 d .
C33 C 0.0854(3) 0.9833(3) 0.6686(2) 0.0592(17) Uani 1 1 d .
H33A H 0.0755 1.0335 0.6816 0.071 Uiso 1 1 calc R
C34 C -0.0528(3) 1.1073(3) 0.53677(17) 0.0390(12) Uani 1 1 d .
H34A H -0.0955 1.1028 0.5165 0.047 Uiso 1 1 calc R
C35 C 0.3335(3) 0.4583(3) 0.65221(17) 0.0394(12) Uani 1 1 d .
C36 C 0.1155(3) 0.8358(3) 0.63056(19) 0.0474(14) Uani 1 1 d .
H36A H 0.1251 0.7857 0.6174 0.057 Uiso 1 1 calc R
C37 C 0.3337(3) 0.7789(3) 0.79831(18) 0.0414(13) Uani 1 1 d .
H37A H 0.2867 0.7954 0.7974 0.050 Uiso 1 1 calc R
C38 C 0.3417(3) 0.5333(3) 0.68252(18) 0.0429(13) Uani 1 1 d .
C39 C 0.2067(3) 0.5070(3) 0.7657(2) 0.0539(16) Uani 1 1 d .
H39 H 0.2274 0.4828 0.7424 0.065 Uiso 1 1 calc R
C40 C 0.6700(3) 0.9575(3) 0.7920(2) 0.0555(16) Uani 1 1 d .
H40 H 0.6663 0.9010 0.7860 0.067 Uiso 1 1 calc R
C41 C 0.3554(3) 0.1219(3) 0.53235(19) 0.0483(14) Uani 1 1 d .
H41A H 0.3930 0.0994 0.5198 0.058 Uiso 1 1 calc R
C42 C 0.3910(3) 0.4069(3) 0.6496(2) 0.0551(16) Uani 1 1 d .
H42A H 0.4357 0.4204 0.6657 0.066 Uiso 1 1 calc R
C43 C 0.2612(3) 0.3670(3) 0.5994(2) 0.0509(15) Uani 1 1 d .
H43A H 0.2173 0.3552 0.5818 0.061 Uiso 1 1 calc R
C44 C 0.6482(3) 1.0731(3) 0.83420(19) 0.0502(15) Uani 1 1 d .
H44 H 0.6298 1.0981 0.8581 0.060 Uiso 1 1 calc R
C45 C 0.3087(3) 0.2347(3) 0.57214(19) 0.0406(13) Uani 1 1 d .
C46 C -0.0248(3) 1.0382(3) 0.56107(18) 0.0446(13) Uani 1 1 d .
H46A H -0.0480 0.9875 0.5565 0.054 Uiso 1 1 calc R
C47 C 0.2929(3) 0.0778(3) 0.53043(18) 0.0377(12) Uani 1 1 d .
C48 C 0.3628(3) 0.1996(3) 0.5528(2) 0.0506(15) Uani 1 1 d .
H48A H 0.4052 0.2284 0.5534 0.061 Uiso 1 1 calc R
C49 C 0.1843(3) 0.6200(3) 0.80680(19) 0.0523(15) Uani 1 1 d .
H49 H 0.1888 0.6765 0.8125 0.063 Uiso 1 1 calc R
C51 C 0.2690(3) 0.4372(3) 0.6262(2) 0.0526(15) Uani 1 1 d .
H51A H 0.2298 0.4713 0.6268 0.063 Uiso 1 1 calc R
C52 C 0.2840(3) -0.0085(3) 0.50985(18) 0.0431(13) Uani 1 1 d .
C53 C -0.0503(3) 1.2607(3) 0.52010(17) 0.0333(11) Uani 1 1 d .
C54 C 0.1770(3) 0.7840(3) 0.7079(2) 0.0386(12) Uani 1 1 d .
C56 C 0.2454(3) 0.1910(3) 0.5684(2) 0.0568(16) Uani 1 1 d .
H56A H 0.2074 0.2144 0.5801 0.068 Uiso 1 1 calc R
C57 C 0.4210(2) 1.0504(3) 0.85256(17) 0.0358(11) Uani 1 1 d .
H57A H 0.4093 1.0536 0.8207 0.043 Uiso 1 1 calc R
C58 C 0.0816(3) 0.8975(3) 0.60316(19) 0.0497(14) Uani 1 1 d .
H58A H 0.0677 0.8881 0.5719 0.060 Uiso 1 1 calc R
N5 N 0.0000 0.5949(9) 0.7500 0.117(4) Uani 1 2 d S
C60 C 0.0000 0.6646(11) 0.7500 0.107(5) Uani 1 2 d S
C61 C 0.0000 0.7514(10) 0.7500 0.162(7) Uani 1 2 d S
H61A H 0.0142 0.7712 0.7808 0.242 Uiso 0.50 1 calc PR
H61B H -0.0470 0.7712 0.7382 0.242 Uiso 0.50 1 calc PR
H61C H 0.0328 0.7712 0.7309 0.242 Uiso 0.50 1 calc PR

loop_
_atom_site_aniso_label
_atom_site_aniso_U_11
_atom_site_aniso_U_22
_atom_site_aniso_U_33
_atom_site_aniso_U_23
_atom_site_aniso_U_13
_atom_site_aniso_U_12
Zn1 0.0276(3) 0.0240(3) 0.0329(3) -0.0002(2) 0.0016(2) -0.0016(2)
Zn2 0.0262(3) 0.0220(3) 0.0344(3) -0.0003(2) 0.0021(2) -0.0026(2)
O1 0.035(2) 0.0291(17) 0.057(2) 0.0069(16) -0.0071(18) 0.0003(15)
O2 0.046(2) 0.0313(18) 0.070(3) -0.0178(17) 0.0130(19) -0.0012(18)
O3 0.053(2) 0.0314(18) 0.052(2) 0.0027(16) -0.0019(19) 0.0122(17)
O4 0.060(2) 0.0308(18) 0.060(3) -0.0090(17) 0.024(2) 0.0036(18)
O5 0.056(2) 0.055(2) 0.047(3) 0.0104(19) -0.001(2) 0.007(2)
O6 0.068(3) 0.058(3) 0.087(3) -0.036(2) -0.004(3) 0.004(2)
O7 0.050(3) 0.053(3) 0.136(5) -0.044(3) -0.012(3) 0.003(2)
O8 0.055(2) 0.0264(18) 0.064(3) 0.0077(17) -0.016(2) -0.0052(17)
N1 0.025(2) 0.0227(19) 0.035(2) 0.0001(16) 0.0024(17) 0.0013(17)
N2 0.032(2) 0.030(2) 0.031(2) 0.0022(17) 0.0008(18) 0.0091(18)
N3 0.038(2) 0.027(2) 0.033(2) -0.0035(17) 0.0050(18) -0.0077(18)
N4 0.034(2) 0.029(2) 0.037(2) 0.0013(17) 0.0067(19) -0.0062(19)
C1 0.016(2) 0.024(2) 0.030(3) -0.0015(18) 0.0041(18) 0.0025(19)
C2 0.020(2) 0.026(2) 0.025(2) -0.0017(18) 0.0019(18) 0.0039(19)
C5 0.023(2) 0.029(2) 0.024(2) 0.0025(19) 0.0020(19) 0.001(2)
C6 0.029(3) 0.028(2) 0.032(3) -0.007(2) 0.004(2) 0.001(2)
C9 0.024(2) 0.023(2) 0.029(3) 0.0002(19) 0.0029(19) 0.000(2)
C10 0.027(2) 0.030(2) 0.023(2) -0.0008(19) 0.0015(19) 0.002(2)
C11 0.023(2) 0.023(2) 0.028(3) 0.0030(18) 0.0023(19) 0.0029(19)
C12 0.027(2) 0.023(2) 0.034(3) -0.0002(19) 0.008(2) 0.003(2)
C13 0.038(3) 0.029(3) 0.041(3) 0.006(2) -0.001(2) 0.008(2)
C14 0.043(3) 0.049(3) 0.034(3) 0.000(2) 0.000(2) 0.017(3)
C15 0.031(3) 0.040(3) 0.049(3) 0.004(2) -0.002(2) 0.006(2)
C16 0.031(3) 0.023(2) 0.049(3) 0.003(2) 0.002(2) 0.000(2)
C17 0.036(3) 0.031(3) 0.052(3) -0.014(2) 0.006(3) -0.003(2)
C18 0.034(3) 0.037(3) 0.038(3) 0.008(2) 0.001(2) 0.008(2)
C19 0.028(2) 0.028(2) 0.032(3) 0.001(2) 0.004(2) -0.005(2)
C20 0.029(3) 0.033(3) 0.047(3) 0.005(2) -0.002(2) 0.001(2)
C21 0.026(2) 0.038(3) 0.034(3) -0.005(2) 0.001(2) 0.004(2)
C22 0.043(3) 0.030(3) 0.046(3) 0.004(2) 0.005(3) 0.011(2)
C23 0.032(3) 0.023(2) 0.040(3) 0.004(2) 0.007(2) 0.005(2)
C24 0.049(3) 0.041(3) 0.085(5) -0.024(3) 0.019(3) -0.006(3)
C25 0.048(3) 0.040(3) 0.077(4) -0.028(3) 0.012(3) 0.006(3)
C26 0.040(3) 0.031(3) 0.050(4) 0.009(2) 0.003(3) 0.009(2)
C27 0.043(3) 0.044(3) 0.031(3) 0.000(2) -0.001(2) 0.023(3)
C28 0.084(4) 0.040(3) 0.036(3) 0.003(2) -0.006(3) 0.015(3)
C29 0.030(3) 0.025(2) 0.060(4) 0.008(2) -0.003(3) 0.000(2)
C30 0.028(2) 0.026(2) 0.041(3) 0.001(2) -0.004(2) -0.002(2)
C31 0.030(3) 0.025(2) 0.052(3) -0.001(2) -0.003(2) -0.005(2)
C32 0.038(3) 0.029(2) 0.055(4) -0.012(2) 0.012(3) -0.007(2)
C33 0.091(5) 0.032(3) 0.048(4) -0.004(3) -0.007(3) 0.017(3)
C34 0.038(3) 0.035(3) 0.040(3) 0.002(2) -0.007(2) 0.004(2)
C35 0.051(3) 0.027(2) 0.042(3) -0.005(2) 0.014(3) -0.003(3)
C36 0.057(4) 0.035(3) 0.049(4) 0.000(2) 0.004(3) 0.012(3)
C37 0.030(3) 0.038(3) 0.056(4) -0.009(2) 0.003(2) -0.001(2)
C38 0.060(4) 0.031(3) 0.039(3) -0.002(2) 0.012(3) 0.003(3)
C39 0.074(4) 0.032(3) 0.066(4) -0.006(3) 0.044(3) -0.002(3)
C40 0.079(4) 0.023(3) 0.074(4) -0.006(3) 0.040(4) -0.003(3)
C41 0.051(3) 0.033(3) 0.064(4) -0.020(3) 0.018(3) 0.002(3)
C42 0.040(3) 0.050(3) 0.073(4) -0.027(3) 0.003(3) -0.006(3)
C43 0.042(3) 0.038(3) 0.072(4) -0.019(3) 0.005(3) 0.003(3)
C44 0.073(4) 0.032(3) 0.054(4) -0.008(2) 0.035(3) -0.012(3)
C45 0.040(3) 0.031(3) 0.051(3) -0.015(2) 0.008(3) 0.001(2)
C46 0.051(3) 0.026(2) 0.053(4) 0.007(2) -0.002(3) 0.005(2)
C47 0.035(3) 0.029(2) 0.047(3) -0.010(2) 0.004(2) -0.002(2)
C48 0.041(3) 0.036(3) 0.077(4) -0.016(3) 0.018(3) -0.010(3)
C49 0.080(4) 0.026(3) 0.056(4) -0.008(2) 0.029(3) -0.008(3)
C51 0.047(3) 0.034(3) 0.078(4) -0.012(3) 0.014(3) 0.010(3)
C52 0.051(4) 0.032(3) 0.047(3) -0.006(2) 0.008(3) -0.001(3)
C53 0.036(3) 0.028(3) 0.036(3) 0.001(2) 0.005(2) 0.006(2)
C54 0.031(3) 0.032(3) 0.050(4) 0.005(2) -0.003(3) -0.001(2)
C56 0.042(3) 0.047(3) 0.085(5) -0.030(3) 0.020(3) 0.000(3)
C57 0.038(3) 0.038(3) 0.030(3) 0.000(2) 0.003(2) 0.006(2)
C58 0.068(4) 0.041(3) 0.039(3) 0.006(2) 0.005(3) 0.021(3)
N5 0.105(8) 0.148(11) 0.092(8) 0.000 -0.006(6) 0.000
C60 0.078(9) 0.127(12) 0.116(12) 0.000 0.012(8) 0.000
C61 0.094(10) 0.135(14) 0.27(2) 0.000 0.069(12) 0.000

loop_
_atom_type_symbol
_atom_type_description
_atom_type_scat_dispersion_real
_atom_type_scat_dispersion_imag
_atom_type_scat_source
C C 0.0033 0.0016 'International Tables Vol C Tables 4.2.6.8 and 6.1.1.4'
H H 0.0000 0.0000 'International Tables Vol C Tables 4.2.6.8 and 6.1.1.4'
N N 0.0061 0.0033 'International Tables Vol C Tables 4.2.6.8 and 6.1.1.4'
O O 0.0106 0.0060 'International Tables Vol C Tables 4.2.6.8 and 6.1.1.4'
Zn Zn 0.2839 1.4301 'International Tables Vol C Tables 4.2.6.8 and 6.1.1.4'

loop_
_geom_angle_atom_site_label_1
_geom_angle_atom_site_label_2
_geom_angle_atom_site_label_3
_geom_angle
_geom_angle_site_symmetry_1
_geom_angle_site_symmetry_3
O4 Zn1 O3 100.77(16) . .
O4 Zn1 N3 122.37(16) . .
O3 Zn1 N3 112.80(15) . .
O4 Zn1 N4 98.28(15) . .
O3 Zn1 N4 116.74(16) . .
N3 Zn1 N4 105.74(15) . .
O2 Zn2 O1 121.29(16) 3_465 .
O2 Zn2 N1 127.61(15) 3_465 6_475
O1 Zn2 N1 95.47(14) . 6_475
O2 Zn2 N2 94.63(15) 3_465 8_475
O1 Zn2 N2 109.19(15) . 8_475
N1 Zn2 N2 107.78(15) 6_475 8_475
C53 O1 Zn2 117.1(3) . .
C52 O2 Zn2 118.7(3) . 3_535
C54 O3 Zn1 112.6(3) . .
C38 O4 Zn1 130.9(4) . .
C16 N1 C31 116.7(4) . .
C16 N1 Zn2 126.3(3) . 6_676
C31 N1 Zn2 116.8(3) . 6_676
C18 N2 C14 116.8(4) . .
C18 N2 Zn2 129.2(3) . 8_576
C14 N2 Zn2 113.7(3) . 8_576
C6 N3 C37 117.4(4) . .
C6 N3 Zn1 122.2(3) . .
C37 N3 Zn1 120.4(3) . .
C39 N4 C49 116.5(4) . .
C39 N4 Zn1 118.6(3) . .
C49 N4 Zn1 124.9(3) . .
C5 C1 C2 122.1(4) . .
C5 C1 C10 115.3(3) . .
C2 C1 C10 88.4(3) . .
C5 C1 H1B 109.7 . .
C2 C1 H1B 109.7 . .
C10 C1 H1B 109.7 . .
C12 C2 C11 117.8(4) . .
C12 C2 C1 121.1(4) . .
C11 C2 C1 88.0(3) . .
C12 C2 H2B 109.4 . .
C11 C2 H2B 109.4 . .
C1 C2 H2B 109.4 . .
C21 C5 C17 116.1(4) . .
C21 C5 C1 124.0(4) . .
C17 C5 C1 119.9(4) . .
N3 C6 C21 122.4(4) . .
N3 C6 H6A 118.8 . .
C21 C6 H6A 118.8 . .
C27 C9 C57 116.7(4) . .
C27 C9 C10 121.1(4) . .
C57 C9 C10 122.1(4) . .
C9 C10 C11 118.8(4) . .
C9 C10 C1 116.4(4) . .
C11 C10 C1 86.9(3) . .
C9 C10 H10A 110.9 . .
C11 C10 H10A 110.9 . .
C1 C10 H10A 110.9 . .
C19 C11 C2 120.5(4) . .
C19 C11 C10 118.3(4) . .
C2 C11 C10 90.2(3) . .
C19 C11 H11A 108.8 . .
C2 C11 H11A 108.8 . .
C10 C11 H11A 108.8 . .
C29 C12 C30 116.1(4) . .
C29 C12 C2 120.2(4) . .
C30 C12 C2 123.6(4) . .
C36 C13 C28 118.8(4) . .
C36 C13 C54 122.6(4) . .
C28 C13 C54 118.6(5) . .
N2 C14 C27 123.6(5) . .
N2 C14 H14A 118.2 . .
C27 C14 H14A 118.2 . .
C22 C15 C20 121.1(5) . .
C22 C15 H15A 119.4 . .
C20 C15 H15A 119.4 . .
N1 C16 C30 123.2(4) . .
N1 C16 H16A 118.4 . .
C30 C16 H16A 118.4 . .
C37 C17 C5 121.0(4) . .
C37 C17 H17A 119.5 . .
C5 C17 H17A 119.5 . .
N2 C18 C57 122.9(4) . .
N2 C18 H18A 118.5 . .
C57 C18 H18A 118.5 . .
C44 C19 C40 116.0(4) . .
C44 C19 C11 121.5(4) . .
C40 C19 C11 122.5(4) . .
C15 C20 C23 120.4(5) . .
C15 C20 H20A 119.8 . .
C23 C20 H20A 119.8 . .
C5 C21 C6 120.8(4) . .
C5 C21 H21A 119.6 . .
C6 C21 H21A 119.6 . .
C15 C22 C46 119.0(4) . .
C15 C22 C26 118.9(5) . .
C46 C22 C26 122.0(5) . .
C20 C23 C34 118.4(4) . .
C20 C23 C53 119.0(4) . .
C34 C23 C53 122.4(4) . .
C56 C24 C47 119.7(5) . .
C56 C24 H24A 120.1 . .
C47 C24 H24A 120.1 . .
C42 C25 C32 121.7(5) . .
C42 C25 H25A 119.2 . .
C32 C25 H25A 119.2 . .
C58 C26 C33 118.0(5) . .
C58 C26 C22 122.4(5) . .
C33 C26 C22 119.6(5) . .
C9 C27 C14 119.8(4) . .
C9 C27 H27A 120.1 . .
C14 C27 H27A 120.1 . .
C33 C28 C13 119.4(5) . .
C33 C28 H28A 120.3 . .
C13 C28 H28A 120.3 . .
C31 C29 C12 120.8(4) . .
C31 C29 H29A 119.6 . .
C12 C29 H29A 119.6 . .
C16 C30 C12 120.0(4) . .
C16 C30 H30A 120.0 . .
C12 C30 H30A 120.0 . .
N1 C31 C29 123.1(4) . .
N1 C31 H31A 118.4 . .
C29 C31 H31A 118.4 . .
C43 C32 C25 117.5(5) . .
C43 C32 C45 121.4(5) . .
C25 C32 C45 121.1(5) . .
C28 C33 C26 121.8(5) . .
C28 C33 H33A 119.1 . .
C26 C33 H33A 119.1 . .
C46 C34 C23 121.0(5) . .
C46 C34 H34A 119.5 . .
C23 C34 H34A 119.5 . .
C51 C35 C42 117.4(4) . .
C51 C35 C38 121.8(5) . .
C42 C35 C38 120.8(5) . .
C58 C36 C13 120.9(5) . .
C58 C36 H36A 119.6 . .
C13 C36 H36A 119.6 . .
N3 C37 C17 122.2(4) . .
N3 C37 H37A 118.9 . .
C17 C37 H37A 118.9 . .
O6 C38 O4 124.4(5) . .
O6 C38 C35 119.8(5) . .
O4 C38 C35 115.8(5) . .
N4 C39 C40 122.4(5) . 3_445
N4 C39 H39 118.8 . .
C40 C39 H39 118.8 3_445 .
C19 C40 C39 121.0(4) . 3
C19 C40 H40 119.5 . .
C39 C40 H40 119.5 3 .
C47 C41 C48 120.7(5) . .
C47 C41 H41A 119.6 . .
C48 C41 H41A 119.6 . .
C25 C42 C35 120.7(5) . .
C25 C42 H42A 119.6 . .
C35 C42 H42A 119.6 . .
C51 C43 C32 120.9(5) . .
C51 C43 H43A 119.5 . .
C32 C43 H43A 119.5 . .
C19 C44 C49 120.9(5) . 3
C19 C44 H44 119.6 . .
C49 C44 H44 119.6 3 .
C48 C45 C56 117.0(4) . .
C48 C45 C32 122.5(5) . .
C56 C45 C32 120.3(4) . .
C34 C46 C22 120.0(5) . .
C34 C46 H46A 120.0 . .
C22 C46 H46A 120.0 . .
C41 C47 C24 118.5(4) . .
C41 C47 C52 122.0(5) . .
C24 C47 C52 119.4(5) . .
C45 C48 C41 121.5(5) . .
C45 C48 H48A 119.2 . .
C41 C48 H48A 119.2 . .
N4 C49 C44 123.1(4) . 3_445
N4 C49 H49 118.4 . .
C44 C49 H49 118.4 3_445 .
C43 C51 C35 121.7(5) . .
C43 C51 H51A 119.2 . .
C35 C51 H51A 119.2 . .
O7 C52 O2 124.8(5) . .
O7 C52 C47 120.4(5) . .
O2 C52 C47 114.7(5) . .
O8 C53 O1 123.9(4) . .
O8 C53 C23 120.3(4) . .
O1 C53 C23 115.7(4) . .
O5 C54 O3 123.5(5) . .
O5 C54 C13 120.7(5) . .
O3 C54 C13 115.7(5) . .
C24 C56 C45 122.4(5) . .
C24 C56 H56A 118.8 . .
C45 C56 H56A 118.8 . .
C18 C57 C9 120.1(4) . .
C18 C57 H57A 120.0 . .
C9 C57 H57A 120.0 . .
C36 C58 C26 120.8(5) . .
C36 C58 H58A 119.6 . .
C26 C58 H58A 119.6 . .
N5 C60 C61 180.000(14) . .
C60 C61 H61A 109.5 . .
C60 C61 H61B 109.5 . .
H61A C61 H61B 109.5 . .
C60 C61 H61C 109.5 . .
H61A C61 H61C 109.5 . .
H61B C61 H61C 109.5 . .

loop_
_geom_bond_atom_site_label_1
_geom_bond_atom_site_label_2
_geom_bond_distance
_geom_bond_site_symmetry_2
Zn1 O4 1.924(3) .
Zn1 O3 1.934(3) .
Zn1 N3 2.043(4) .
Zn1 N4 2.046(4) .
Zn2 O2 1.923(3) 3_465
Zn2 O1 1.941(3) .
Zn2 N1 2.032(4) 6_475
Zn2 N2 2.072(4) 8_475
O1 C53 1.281(6) .
O2 C52 1.266(6) .
O2 Zn2 1.923(3) 3_535
O3 C54 1.287(6) .
O4 C38 1.270(6) .
O5 C54 1.225(6) .
O6 C38 1.233(6) .
O7 C52 1.208(6) .
O8 C53 1.226(5) .
N1 C16 1.332(6) .
N1 C31 1.335(5) .
N1 Zn2 2.032(4) 6_676
N2 C18 1.320(6) .
N2 C14 1.336(6) .
N2 Zn2 2.072(4) 8_576
N3 C6 1.339(6) .
N3 C37 1.357(6) .
N4 C39 1.334(6) .
N4 C49 1.336(6) .
C1 C5 1.490(6) .
C1 C2 1.562(6) .
C1 C10 1.570(6) .
C1 H1B 0.9800 .
C2 C12 1.511(6) .
C2 C11 1.529(5) .
C2 H2B 0.9800 .
C5 C21 1.381(6) .
C5 C17 1.393(6) .
C6 C21 1.384(6) .
C6 H6A 0.9300 .
C9 C27 1.368(6) .
C9 C57 1.386(6) .
C9 C10 1.496(6) .
C10 C11 1.552(6) .
C10 H10A 0.9800 .
C11 C19 1.500(6) .
C11 H11A 0.9800 .
C12 C29 1.374(6) .
C12 C30 1.387(6) .
C13 C36 1.379(7) .
C13 C28 1.389(7) .
C13 C54 1.505(7) .
C14 C27 1.377(7) .
C14 H14A 0.9300 .
C15 C22 1.373(7) .
C15 C20 1.382(6) .
C15 H15A 0.9300 .
C16 C30 1.366(6) .
C16 H16A 0.9300 .
C17 C37 1.366(6) .
C17 H17A 0.9300 .
C18 C57 1.385(6) .
C18 H18A 0.9300 .
C19 C44 1.365(6) .
C19 C40 1.370(7) .
C20 C23 1.387(6) .
C20 H20A 0.9300 .
C21 H21A 0.9300 .
C22 C46 1.388(7) .
C22 C26 1.499(7) .
C23 C34 1.389(6) .
C23 C53 1.499(6) .
C24 C56 1.384(7) .
C24 C47 1.388(7) .
C24 H24A 0.9300 .
C25 C42 1.378(7) .
C25 C32 1.380(7) .
C25 H25A 0.9300 .
C26 C58 1.378(7) .
C26 C33 1.382(7) .
C27 H27A 0.9300 .
C28 C33 1.378(7) .
C28 H28A 0.9300 .
C29 C31 1.355(6) .
C29 H29A 0.9300 .
C30 H30A 0.9300 .
C31 H31A 0.9300 .
C32 C43 1.380(7) .
C32 C45 1.491(6) .
C33 H33A 0.9300 .
C34 C46 1.386(6) .
C34 H34A 0.9300 .
C35 C51 1.380(7) .
C35 C42 1.386(7) .
C35 C38 1.499(7) .
C36 C58 1.376(7) .
C36 H36A 0.9300 .
C37 H37A 0.9300 .
C39 C40 1.381(7) 3_445
C39 H39 0.9300 .
C40 C39 1.381(7) 3
C40 H40 0.9300 .
C41 C47 1.379(7) .
C41 C48 1.390(7) .
C41 H41A 0.9300 .
C42 H42A 0.9300 .
C43 C51 1.377(7) .
C43 H43A 0.9300 .
C44 C49 1.371(7) 3
C44 H44 0.9300 .
C45 C48 1.377(7) .
C45 C56 1.385(7) .
C46 H46A 0.9300 .
C47 C52 1.520(6) .
C48 H48A 0.9300 .
C49 C44 1.371(7) 3_445
C49 H49 0.9300 .
C51 H51A 0.9300 .
C56 H56A 0.9300 .
C57 H57A 0.9300 .
C58 H58A 0.9300 .
N5 C60 1.125(16) .
C60 C61 1.403(18) .
C61 H61A 0.9600 .
C61 H61B 0.9600 .
C61 H61C 0.9600 .
